data_7152475
loop_
_publ_author_name
'Mercer, Darren J.'
'Yacoub, Joe'
'Zhu, Kelong'
'Loeb, Stephanie K.'
'Loeb, Stephen J.'

_publ_section_title
;
 [2]Pseudorotaxanes, [2]rotaxanes and metal-organic rotaxane frameworks
 containing tetra-substituted dibenzo[24]crown-8 wheels.
;
_journal_issue 30
_journal_name_full 'Organic &amp; biomolecular chemistry'
_journal_page_first 6094
_journal_page_last 6104
_journal_paper_doi 10.1039/c2ob25200g
_journal_volume 10
_journal_year 2012
_chemical_formula_sum 'C104 H116 F12 N4 O26 S4'
_chemical_formula_weight 2194.25
_chemical_name_systematic
;
?
;
_space_group_IT_number 15
_symmetry_cell_setting monoclinic
_symmetry_space_group_name_Hall '-C 2yc'
_symmetry_space_group_name_H-M 'C 1 2/c 1'
_atom_sites_solution_hydrogens geom
_atom_sites_solution_primary direct
_atom_sites_solution_secondary difmap
_audit_creation_method SHELXL-97
_cell_angle_alpha 90.00
_cell_angle_beta 106.7570(10)
_cell_angle_gamma 90.00
_cell_formula_units_Z 4
_cell_length_a 27.729(3)
_cell_length_b 16.8628(19)
_cell_length_c 23.505(3)
_cell_measurement_reflns_used 623
_cell_measurement_temperature 173(2)
_cell_measurement_theta_max 24.71
_cell_measurement_theta_min 2.01
_cell_volume 10524(2)
_computing_cell_refinement 'Bruker SAINT'
_computing_data_collection 'Bruker SMART'
_computing_data_reduction 'Bruker SHELXTL XPREP'
_computing_molecular_graphics 'Bruker SHELXTL XP'
_computing_publication_material 'Bruker SHELXTL XCIF'
_computing_structure_refinement 'SHELXL-97 (Sheldrick, 1997)'
_computing_structure_solution 'SHELXS-97 (Sheldrick, 1997)'
_diffrn_ambient_temperature 173(2)
_diffrn_measured_fraction_theta_full 0.999
_diffrn_measured_fraction_theta_max 0.999
_diffrn_measurement_device_type 'Bruker APEX-I CCD'
_diffrn_measurement_method 'phi and omega scans'
_diffrn_radiation_monochromator graphite
_diffrn_radiation_source 'fine-focus sealed tube'
_diffrn_radiation_type MoK\a
_diffrn_radiation_wavelength 0.71073
_diffrn_reflns_av_R_equivalents 0.0740
_diffrn_reflns_av_sigmaI/netI 0.0567
_diffrn_reflns_limit_h_max 32
_diffrn_reflns_limit_h_min -32
_diffrn_reflns_limit_k_max 19
_diffrn_reflns_limit_k_min -19
_diffrn_reflns_limit_l_max 27
_diffrn_reflns_limit_l_min -27
_diffrn_reflns_number 48517
_diffrn_reflns_theta_full 24.71
_diffrn_reflns_theta_max 24.71
_diffrn_reflns_theta_min 2.01
_exptl_absorpt_coefficient_mu 0.188
_exptl_absorpt_correction_T_max 0.7457
_exptl_absorpt_correction_T_min 0.6208
_exptl_absorpt_correction_type empirical
_exptl_absorpt_process_details sadabs
_exptl_crystal_colour yellow
_exptl_crystal_density_diffrn 1.385
_exptl_crystal_density_method 'not measured'
_exptl_crystal_description prism
_exptl_crystal_F_000 4592
_exptl_crystal_size_max 0.28
_exptl_crystal_size_mid 0.20
_exptl_crystal_size_min 0.18
_refine_diff_density_max 0.830
_refine_diff_density_min -0.522
_refine_diff_density_rms 0.081
_refine_ls_extinction_method none
_refine_ls_goodness_of_fit_ref 1.086
_refine_ls_hydrogen_treatment constr
_refine_ls_matrix_type full
_refine_ls_number_parameters 757
_refine_ls_number_reflns 8956
_refine_ls_number_restraints 275
_refine_ls_restrained_S_all 1.097
_refine_ls_R_factor_all 0.1499
_refine_ls_R_factor_gt 0.1090
_refine_ls_shift/su_max 0.000
_refine_ls_shift/su_mean 0.000
_refine_ls_structure_factor_coef Fsqd
_refine_ls_weighting_details 'calc w=1/[\s^2^(Fo^2^)+(0.1201P)^2^+78.1659P] where P=(Fo^2^+2Fc^2^)/3'
_refine_ls_weighting_scheme calc
_refine_ls_wR_factor_gt 0.2910
_refine_ls_wR_factor_ref 0.3206
_reflns_number_gt 5844
_reflns_number_total 8956
_reflns_threshold_expression >2sigma(I)
_cod_data_source_file c2ob25200g.txt
_cod_data_source_block jy1
_cod_original_sg_symbol_H-M C2/c
_cod_database_code 7152475

loop_
_symmetry_equiv_pos_as_xyz
'x, y, z'
'-x, y, -z+1/2'
'x+1/2, y+1/2, z'
'-x+1/2, y+1/2, -z+1/2'
'-x, -y, -z'
'x, -y, z-1/2'
'-x+1/2, -y+1/2, -z'
'x+1/2, -y+1/2, z-1/2'

loop_
_atom_site_label
_atom_site_type_symbol
_atom_site_fract_x
_atom_site_fract_y
_atom_site_fract_z
_atom_site_U_iso_or_equiv
_atom_site_adp_type
_atom_site_occupancy
_atom_site_symmetry_multiplicity
_atom_site_calc_flag
_atom_site_refinement_flags
_atom_site_disorder_assembly
_atom_site_disorder_group
O1 O 0.22847(17) 0.5323(3) 0.83175(18) 0.0528(11) Uani 1 1 d . . .
O2 O 0.31081(16) 0.5020(3) 0.7479(2) 0.0568(12) Uani 1 1 d . . .
O3 O 0.13503(15) 0.4545(3) 0.56229(17) 0.0472(11) Uani 1 1 d . . .
O4 O 0.09079(17) 0.4378(4) 0.43319(19) 0.0701(15) Uani 1 1 d . . .
O5 O -0.02427(17) 0.4423(3) 0.62424(18) 0.0645(14) Uani 1 1 d . . .
O6 O 0.08444(15) 0.4617(3) 0.64135(17) 0.0475(11) Uani 1 1 d . . .
C23 C 0.1323(2) 0.4922(4) 0.6574(3) 0.0421(14) Uani 1 1 d . . .
C24 C 0.1541(2) 0.5281(4) 0.7118(3) 0.0459(15) Uani 1 1 d . . .
H24A H 0.1346 0.5351 0.7387 0.055 Uiso 1 1 calc R . .
C25 C 0.2042(2) 0.5543(4) 0.7280(3) 0.0476(16) Uani 1 1 d . . .
C26 C 0.2324(2) 0.5449(4) 0.6878(3) 0.0449(15) Uani 1 1 d . . .
C27 C 0.2095(2) 0.5129(4) 0.6322(3) 0.0447(15) Uani 1 1 d . . .
H27A H 0.2282 0.5089 0.6043 0.054 Uiso 1 1 calc R . .
C28 C 0.1591(2) 0.4862(4) 0.6161(2) 0.0401(14) Uani 1 1 d . . .
C29 C 0.2253(3) 0.5913(4) 0.7878(3) 0.0497(16) Uani 1 1 d . . .
H29A H 0.2591 0.6134 0.7915 0.060 Uiso 1 1 calc R . .
H29B H 0.2032 0.6351 0.7931 0.060 Uiso 1 1 calc R . .
C30 C 0.2456(3) 0.5651(4) 0.8897(3) 0.0531(17) Uani 1 1 d . . .
H30A H 0.2204 0.6032 0.8957 0.064 Uiso 1 1 calc R . .
H30B H 0.2775 0.5941 0.8941 0.064 Uiso 1 1 calc R . .
C31 C 0.2539(2) 0.5011(4) 0.9354(3) 0.0496(16) Uani 1 1 d . . .
C32 C 0.2865(3) 0.5147(5) 0.9919(3) 0.0596(19) Uani 1 1 d . . .
H32A H 0.3023 0.5649 1.0012 0.072 Uiso 1 1 calc R . .
C33 C 0.2958(3) 0.4561(6) 1.0342(3) 0.071(2) Uani 1 1 d . . .
H33A H 0.3185 0.4657 1.0724 0.085 Uiso 1 1 calc R . .
C34 C 0.2725(3) 0.3832(5) 1.0216(4) 0.071(2) Uani 1 1 d . . .
H34A H 0.2790 0.3426 1.0509 0.085 Uiso 1 1 calc R . .
C35 C 0.2404(3) 0.3701(5) 0.9673(3) 0.069(2) Uani 1 1 d . . .
H35A H 0.2246 0.3198 0.9583 0.082 Uiso 1 1 calc R . .
C36 C 0.2301(3) 0.4288(4) 0.9243(3) 0.0551(17) Uani 1 1 d . . .
H36A H 0.2063 0.4191 0.8868 0.066 Uiso 1 1 calc R . .
C37 C 0.2881(2) 0.5609(4) 0.7050(3) 0.0529(17) Uani 1 1 d . . .
H37A H 0.3009 0.5570 0.6699 0.064 Uiso 1 1 calc R . .
H37B H 0.2955 0.6147 0.7223 0.064 Uiso 1 1 calc R . .
C38 C 0.3634(2) 0.5092(5) 0.7707(3) 0.0607(19) Uani 1 1 d . . .
H38A H 0.3726 0.5656 0.7794 0.073 Uiso 1 1 calc R . .
H38B H 0.3797 0.4905 0.7408 0.073 Uiso 1 1 calc R . .
C39 C 0.3815(2) 0.4614(4) 0.8259(3) 0.0523(17) Uani 1 1 d . . .
C40 C 0.4294(3) 0.4271(5) 0.8415(4) 0.070(2) Uani 1 1 d . . .
H40A H 0.4497 0.4321 0.8153 0.084 Uiso 1 1 calc R . .
C41 C 0.4478(3) 0.3859(5) 0.8946(4) 0.070(2) Uani 1 1 d . . .
H41A H 0.4804 0.3628 0.9047 0.085 Uiso 1 1 calc R . .
C42 C 0.4180(3) 0.3793(5) 0.9322(3) 0.065(2) Uani 1 1 d . . .
H42A H 0.4307 0.3530 0.9693 0.078 Uiso 1 1 calc R . .
C43 C 0.3696(3) 0.4104(5) 0.9167(3) 0.0622(19) Uani 1 1 d . . .
H43A H 0.3487 0.4035 0.9420 0.075 Uiso 1 1 calc R . .
C44 C 0.3522(3) 0.4516(4) 0.8637(3) 0.0567(18) Uani 1 1 d . . .
H44A H 0.3192 0.4737 0.8533 0.068 Uiso 1 1 calc R . .
C45 C 0.1640(2) 0.4423(5) 0.5213(3) 0.0547(17) Uani 1 1 d . . .
H45A H 0.1952 0.4128 0.5410 0.066 Uiso 1 1 calc R . .
H45B H 0.1735 0.4941 0.5079 0.066 Uiso 1 1 calc R . .
C46 C 0.1331(3) 0.3963(5) 0.4692(3) 0.0623(19) Uani 1 1 d . . .
H46A H 0.1548 0.3805 0.4443 0.075 Uiso 1 1 calc R . .
H46B H 0.1212 0.3471 0.4838 0.075 Uiso 1 1 calc R . .
C47 C 0.1015(3) 0.4888(6) 0.3905(3) 0.070(2) Uani 1 1 d . . .
H47A H 0.1234 0.4611 0.3702 0.084 Uiso 1 1 calc R . .
H47B H 0.1197 0.5364 0.4105 0.084 Uiso 1 1 calc R . .
C48 C -0.0538(3) 0.4868(5) 0.6540(3) 0.067(2) Uani 1 1 d . . .
H48A H -0.0349 0.5343 0.6730 0.081 Uiso 1 1 calc R . .
H48B H -0.0613 0.4539 0.6853 0.081 Uiso 1 1 calc R . .
C49 C 0.0156(3) 0.3996(5) 0.6639(3) 0.0607(19) Uani 1 1 d . . .
H49A H 0.0237 0.3529 0.6427 0.073 Uiso 1 1 calc R . .
H49B H 0.0040 0.3798 0.6973 0.073 Uiso 1 1 calc R . .
C50 C 0.0627(2) 0.4472(4) 0.6885(3) 0.0508(16) Uani 1 1 d . . .
H50A H 0.0547 0.4980 0.7048 0.061 Uiso 1 1 calc R . .
H50B H 0.0867 0.4175 0.7209 0.061 Uiso 1 1 calc R . .
N1 N 0.76752(19) 0.1949(3) 1.2820(2) 0.0446(12) Uani 1 1 d . . .
N2 N 0.96880(17) 0.4059(3) 1.46823(19) 0.0364(11) Uani 1 1 d . . .
C1 C 0.5952(4) 0.3693(9) 1.0173(6) 0.147(6) Uani 1 1 d . . .
H1A H 0.6163 0.3340 1.0014 0.220 Uiso 1 1 calc R . .
H1B H 0.6157 0.4130 1.0389 0.220 Uiso 1 1 calc R . .
H1C H 0.5679 0.3906 0.9845 0.220 Uiso 1 1 calc R . .
C2 C 0.5415(4) 0.3798(6) 1.0827(4) 0.100(3) Uani 1 1 d . . .
H2A H 0.5626 0.4233 1.1037 0.150 Uiso 1 1 calc R . .
H2B H 0.5267 0.3516 1.1101 0.150 Uiso 1 1 calc R . .
H2C H 0.5145 0.4012 1.0496 0.150 Uiso 1 1 calc R . .
C3 C 0.5393(3) 0.2567(5) 1.0272(4) 0.091(3) Uani 1 1 d . . .
H3A H 0.5593 0.2181 1.0124 0.136 Uiso 1 1 calc R . .
H3B H 0.5128 0.2784 0.9937 0.136 Uiso 1 1 calc R . .
H3C H 0.5239 0.2303 1.0548 0.136 Uiso 1 1 calc R . .
C4 C 0.5731(3) 0.3232(5) 1.0590(3) 0.063(2) Uani 1 1 d . . .
C5 C 0.6151(3) 0.2839(4) 1.1090(3) 0.0529(17) Uani 1 1 d . . .
C6 C 0.6098(3) 0.2704(5) 1.1648(3) 0.0604(19) Uani 1 1 d . . .
H6A H 0.5808 0.2906 1.1737 0.073 Uiso 1 1 calc R . .
C7 C 0.6446(3) 0.2291(4) 1.2078(3) 0.0567(18) Uani 1 1 d . . .
H7A H 0.6389 0.2198 1.2453 0.068 Uiso 1 1 calc R . .
C8 C 0.6879(2) 0.2008(4) 1.1971(3) 0.0519(17) Uani 1 1 d . . .
C9 C 0.6953(3) 0.2170(4) 1.1429(3) 0.0556(17) Uani 1 1 d . . .
H9A H 0.7253 0.1999 1.1348 0.067 Uiso 1 1 calc R . .
C10 C 0.6592(3) 0.2581(4) 1.1000(3) 0.0581(18) Uani 1 1 d . . .
H10A H 0.6652 0.2688 1.0630 0.070 Uiso 1 1 calc R . .
C11 C 0.7241(2) 0.1494(4) 1.2423(3) 0.0528(17) Uani 1 1 d . . .
H11A H 0.7055 0.1228 1.2671 0.063 Uiso 1 1 calc R . .
H11B H 0.7374 0.1078 1.2212 0.063 Uiso 1 1 calc R . .
C12 C 0.7615(2) 0.2320(4) 1.3299(3) 0.0498(16) Uani 1 1 d . . .
H12A H 0.7298 0.2307 1.3378 0.060 Uiso 1 1 calc R . .
C13 C 0.8013(2) 0.2718(4) 1.3677(3) 0.0459(15) Uani 1 1 d . . .
H13A H 0.7970 0.2974 1.4019 0.055 Uiso 1 1 calc R . .
C14 C 0.8481(2) 0.2750(3) 1.3559(2) 0.0386(13) Uani 1 1 d . . .
C15 C 0.8519(2) 0.2384(4) 1.3048(3) 0.0446(15) Uani 1 1 d . . .
H15A H 0.8826 0.2408 1.2946 0.054 Uiso 1 1 calc R . .
C16 C 0.8110(3) 0.1985(4) 1.2687(3) 0.0482(16) Uani 1 1 d . . .
H16A H 0.8139 0.1732 1.2338 0.058 Uiso 1 1 calc R . .
C17 C 0.8912(2) 0.3184(3) 1.3958(2) 0.0379(13) Uani 1 1 d . . .
C18 C 0.8924(2) 0.3357(4) 1.4545(2) 0.0406(14) Uani 1 1 d . . .
H18A H 0.8665 0.3170 1.4701 0.049 Uiso 1 1 calc R . .
C19 C 0.9315(2) 0.3802(4) 1.4891(2) 0.0426(14) Uani 1 1 d . . .
H19A H 0.9320 0.3929 1.5286 0.051 Uiso 1 1 calc R . .
C20 C 0.9696(2) 0.3858(4) 1.4128(2) 0.0418(14) Uani 1 1 d . . .
H20A H 0.9971 0.4016 1.3990 0.050 Uiso 1 1 calc R . .
C21 C 0.9312(2) 0.3428(3) 1.3766(3) 0.0402(14) Uani 1 1 d . . .
H21A H 0.9320 0.3296 1.3376 0.048 Uiso 1 1 calc R . .
C22 C 1.0089(2) 0.4570(4) 1.5048(3) 0.0412(14) Uani 1 1 d . . .
H22A H 1.0401 0.4501 1.4930 0.049 Uiso 1 1 calc R . .
H22B H 1.0160 0.4426 1.5472 0.049 Uiso 1 1 calc R . .
S1 S -0.11680(9) 0.26810(14) 0.63627(9) 0.0737(6) Uani 1 1 d DU . .
O7 O -0.0991(3) 0.3258(4) 0.6818(3) 0.111(2) Uani 1 1 d DU . .
O8 O -0.1109(3) 0.2888(5) 0.5807(2) 0.112(2) Uani 1 1 d DU . .
O9 O -0.1645(2) 0.2337(4) 0.6344(3) 0.0933(19) Uani 1 1 d DU . .
C51 C -0.0751(3) 0.1888(6) 0.6613(4) 0.092(3) Uani 1 1 d DU . .
F1 F -0.0836(3) 0.1278(4) 0.6234(4) 0.142(3) Uani 1 1 d DU . .
F2 F -0.0270(2) 0.2118(5) 0.6683(3) 0.146(3) Uani 1 1 d DU . .
F3 F -0.0770(3) 0.1604(4) 0.7136(3) 0.143(3) Uani 1 1 d DU . .
S2A S 0.16393(16) 0.1947(2) 0.38540(16) 0.0631(10) Uani 0.50 1 d PDU A -1
O10A O 0.1738(5) 0.2030(6) 0.4467(4) 0.079(3) Uani 0.50 1 d PDU A -1
O11A O 0.1604(5) 0.2650(5) 0.3527(5) 0.082(3) Uani 0.50 1 d PDU A -1
O12A O 0.1867(3) 0.1266(4) 0.3685(3) 0.0284(15) Uani 0.50 1 d PDU A -1
C52A C 0.1010(5) 0.1589(9) 0.3611(6) 0.087(4) Uani 0.50 1 d PDU A -1
F4A F 0.0680(5) 0.2081(10) 0.3751(6) 0.124(4) Uani 0.50 1 d PDU A -1
F5A F 0.0860(5) 0.1500(9) 0.3017(4) 0.120(4) Uani 0.50 1 d PDU A -1
F6A F 0.0962(5) 0.0858(7) 0.3846(5) 0.118(4) Uani 0.50 1 d PDU A -1
O1WA O 0.0782(7) 0.3525(9) 0.2680(7) 0.102(5) Uani 0.50 1 d P B -1
S2B S 0.0562(3) 0.3014(4) 0.2934(4) 0.127(2) Uani 0.50 1 d PDU C -2
O10B O 0.1075(6) 0.3122(16) 0.3014(12) 0.192(10) Uani 0.50 1 d PDU C -2
O11B O 0.0410(10) 0.3161(16) 0.3454(10) 0.247(12) Uani 0.50 1 d PDU C -2
O12B O 0.0209(8) 0.334(2) 0.2428(11) 0.283(15) Uani 0.50 1 d PDU C -2
C52B C 0.0375(9) 0.2035(11) 0.2914(13) 0.276(14) Uani 0.50 1 d PDU C -2
F4B F -0.0126(9) 0.2090(17) 0.2885(10) 0.279(12) Uani 0.50 1 d PDU C -2
F5B F 0.0484(17) 0.1728(18) 0.2448(18) 0.44(2) Uani 0.50 1 d PDU C -2
F6B F 0.0582(12) 0.1567(13) 0.3385(16) 0.353(17) Uani 0.50 1 d PDU C -2
O1WB O 0.2273(4) 0.2369(6) 0.4654(4) 0.063(3) Uani 0.50 1 d P D -2

loop_
_atom_site_aniso_label
_atom_site_aniso_U_11
_atom_site_aniso_U_22
_atom_site_aniso_U_33
_atom_site_aniso_U_23
_atom_site_aniso_U_13
_atom_site_aniso_U_12
O1 0.060(3) 0.049(3) 0.040(2) -0.004(2) -0.001(2) -0.002(2)
O2 0.041(3) 0.053(3) 0.065(3) 0.002(2) -0.003(2) 0.000(2)
O3 0.038(2) 0.066(3) 0.035(2) 0.000(2) 0.0063(18) 0.003(2)
O4 0.048(3) 0.124(5) 0.038(2) 0.008(3) 0.011(2) -0.006(3)
O5 0.046(3) 0.112(4) 0.033(2) -0.007(3) 0.008(2) -0.010(3)
O6 0.041(2) 0.068(3) 0.032(2) 0.003(2) 0.0089(18) 0.001(2)
C23 0.035(3) 0.047(4) 0.040(3) 0.009(3) 0.004(3) 0.003(3)
C24 0.049(4) 0.051(4) 0.034(3) 0.006(3) 0.005(3) 0.008(3)
C25 0.051(4) 0.045(4) 0.036(3) 0.006(3) -0.005(3) 0.002(3)
C26 0.039(3) 0.045(4) 0.045(3) 0.010(3) 0.004(3) 0.000(3)
C27 0.043(3) 0.056(4) 0.035(3) 0.007(3) 0.011(3) 0.001(3)
C28 0.037(3) 0.046(4) 0.034(3) 0.006(3) 0.004(3) 0.009(3)
C29 0.057(4) 0.040(3) 0.044(4) 0.001(3) 0.002(3) 0.000(3)
C30 0.061(4) 0.054(4) 0.044(4) -0.012(3) 0.014(3) -0.005(3)
C31 0.042(3) 0.064(4) 0.042(3) -0.004(3) 0.011(3) 0.007(3)
C32 0.054(4) 0.073(5) 0.050(4) -0.011(4) 0.013(3) -0.011(4)
C33 0.052(4) 0.117(7) 0.039(4) 0.009(4) 0.006(3) 0.001(5)
C34 0.073(5) 0.080(6) 0.060(5) 0.023(4) 0.020(4) 0.014(5)
C35 0.086(6) 0.059(5) 0.063(5) 0.000(4) 0.024(4) 0.005(4)
C36 0.057(4) 0.064(5) 0.043(4) 0.001(3) 0.012(3) 0.003(4)
C37 0.047(4) 0.058(4) 0.049(4) 0.007(3) 0.007(3) -0.003(3)
C38 0.043(4) 0.070(5) 0.065(4) -0.003(4) 0.009(3) -0.004(3)
C39 0.040(4) 0.054(4) 0.057(4) -0.010(3) 0.004(3) 0.004(3)
C40 0.048(4) 0.079(6) 0.080(5) -0.002(4) 0.011(4) -0.002(4)
C41 0.044(4) 0.076(6) 0.076(5) -0.002(4) -0.005(4) 0.010(4)
C42 0.063(5) 0.060(5) 0.058(4) -0.008(4) -0.006(4) 0.005(4)
C43 0.062(5) 0.066(5) 0.052(4) -0.006(4) 0.006(3) 0.010(4)
C44 0.049(4) 0.057(4) 0.055(4) -0.011(3) 0.001(3) 0.009(3)
C45 0.049(4) 0.074(5) 0.041(4) -0.001(3) 0.013(3) 0.001(3)
C46 0.054(4) 0.086(6) 0.045(4) -0.007(4) 0.012(3) -0.006(4)
C47 0.050(4) 0.117(7) 0.048(4) 0.002(4) 0.022(3) -0.007(4)
C48 0.057(4) 0.107(6) 0.037(4) -0.005(4) 0.012(3) -0.012(4)
C49 0.057(4) 0.086(5) 0.039(4) 0.006(4) 0.013(3) -0.011(4)
C50 0.049(4) 0.067(4) 0.034(3) 0.005(3) 0.007(3) 0.003(3)
N1 0.042(3) 0.040(3) 0.041(3) 0.000(2) -0.004(2) -0.002(2)
N2 0.036(3) 0.038(3) 0.032(2) -0.001(2) 0.003(2) -0.004(2)
C1 0.071(6) 0.204(14) 0.149(10) 0.126(11) 0.006(7) 0.008(8)
C2 0.098(7) 0.083(6) 0.089(7) -0.010(5) -0.023(5) 0.027(6)
C3 0.080(6) 0.069(5) 0.086(6) -0.023(5) -0.035(5) 0.009(4)
C4 0.047(4) 0.067(5) 0.065(5) 0.009(4) 0.001(3) -0.008(4)
C5 0.048(4) 0.054(4) 0.051(4) 0.002(3) 0.005(3) -0.013(3)
C6 0.046(4) 0.074(5) 0.059(4) 0.003(4) 0.012(3) -0.002(4)
C7 0.046(4) 0.072(5) 0.046(4) 0.003(3) 0.002(3) -0.003(3)
C8 0.050(4) 0.046(4) 0.047(4) -0.003(3) -0.007(3) -0.015(3)
C9 0.048(4) 0.060(4) 0.054(4) -0.009(3) 0.007(3) -0.004(3)
C10 0.060(4) 0.062(5) 0.046(4) 0.001(3) 0.005(3) -0.009(4)
C11 0.050(4) 0.046(4) 0.050(4) 0.000(3) -0.003(3) -0.009(3)
C12 0.043(4) 0.051(4) 0.051(4) 0.006(3) 0.007(3) -0.011(3)
C13 0.046(4) 0.048(4) 0.038(3) -0.004(3) 0.004(3) -0.008(3)
C14 0.043(3) 0.037(3) 0.031(3) 0.000(2) 0.002(2) -0.002(3)
C15 0.042(3) 0.052(4) 0.037(3) -0.001(3) 0.008(3) -0.002(3)
C16 0.056(4) 0.047(4) 0.034(3) -0.005(3) 0.001(3) -0.002(3)
C17 0.032(3) 0.041(3) 0.035(3) 0.002(3) 0.000(2) 0.002(3)
C18 0.046(3) 0.045(3) 0.030(3) -0.002(3) 0.010(3) -0.010(3)
C19 0.043(3) 0.052(4) 0.029(3) -0.004(3) 0.005(3) -0.006(3)
C20 0.045(3) 0.048(4) 0.032(3) -0.001(3) 0.012(3) -0.005(3)
C21 0.042(3) 0.042(3) 0.034(3) -0.004(3) 0.007(3) -0.004(3)
C22 0.036(3) 0.047(3) 0.036(3) -0.005(3) 0.002(2) -0.009(3)
S1 0.0882(15) 0.0821(15) 0.0546(11) 0.0024(10) 0.0267(11) -0.0019(12)
O7 0.177(7) 0.093(5) 0.073(4) -0.017(3) 0.050(4) -0.045(5)
O8 0.130(6) 0.157(7) 0.060(3) 0.019(4) 0.042(4) 0.003(5)
O9 0.069(4) 0.130(5) 0.079(4) -0.008(4) 0.019(3) 0.002(3)
C51 0.074(5) 0.097(7) 0.108(7) 0.004(5) 0.029(6) -0.006(5)
F1 0.129(5) 0.088(4) 0.222(7) -0.036(5) 0.071(5) 0.003(4)
F2 0.078(4) 0.165(7) 0.188(7) 0.013(5) 0.026(4) -0.012(4)
F3 0.139(6) 0.149(6) 0.146(5) 0.066(5) 0.048(5) 0.037(5)
S2A 0.078(2) 0.062(2) 0.055(2) 0.0034(17) 0.0289(19) -0.0040(19)
O10A 0.111(9) 0.068(7) 0.059(5) -0.017(5) 0.025(6) 0.004(6)
O11A 0.125(10) 0.051(5) 0.085(7) 0.006(5) 0.054(7) 0.004(6)
O12A 0.046(4) 0.024(3) 0.013(3) 0.000(3) 0.006(3) 0.008(3)
C52A 0.066(7) 0.128(12) 0.073(8) 0.003(9) 0.028(7) -0.002(7)
F4A 0.092(7) 0.179(12) 0.111(8) 0.017(8) 0.045(7) 0.031(9)
F5A 0.141(10) 0.136(10) 0.059(5) -0.021(6) -0.011(6) -0.014(8)
F6A 0.143(10) 0.115(8) 0.108(8) -0.020(6) 0.054(8) -0.057(7)
O1WA 0.145(13) 0.097(10) 0.087(10) 0.011(8) 0.072(10) 0.017(10)
S2B 0.123(5) 0.135(5) 0.150(6) -0.027(5) 0.081(4) -0.043(4)
O10B 0.125(10) 0.21(2) 0.27(3) 0.00(2) 0.106(14) -0.041(15)
O11B 0.29(3) 0.27(3) 0.271(19) -0.09(2) 0.22(2) -0.05(2)
O12B 0.16(2) 0.38(3) 0.28(2) 0.07(3) 0.029(19) -0.04(2)
C52B 0.39(3) 0.186(15) 0.37(4) -0.080(14) 0.30(3) -0.150(18)
F4B 0.33(2) 0.34(3) 0.24(2) -0.084(19) 0.19(2) -0.222(18)
F5B 0.62(5) 0.28(3) 0.57(4) -0.24(3) 0.43(5) -0.13(4)
F6B 0.46(3) 0.139(16) 0.65(5) 0.07(2) 0.45(3) 0.06(2)
O1WB 0.070(7) 0.062(6) 0.067(6) -0.005(5) 0.034(5) 0.003(5)

loop_
_atom_type_symbol
_atom_type_description
_atom_type_scat_dispersion_real
_atom_type_scat_dispersion_imag
_atom_type_scat_source
C C 0.0033 0.0016 'International Tables Vol C Tables 4.2.6.8 and 6.1.1.4'
H H 0.0000 0.0000 'International Tables Vol C Tables 4.2.6.8 and 6.1.1.4'
N N 0.0061 0.0033 'International Tables Vol C Tables 4.2.6.8 and 6.1.1.4'
O O 0.0106 0.0060 'International Tables Vol C Tables 4.2.6.8 and 6.1.1.4'
F F 0.0171 0.0103 'International Tables Vol C Tables 4.2.6.8 and 6.1.1.4'
S S 0.1246 0.1234 'International Tables Vol C Tables 4.2.6.8 and 6.1.1.4'

loop_
_geom_angle_atom_site_label_1
_geom_angle_atom_site_label_2
_geom_angle_atom_site_label_3
_geom_angle
_geom_angle_site_symmetry_1
_geom_angle_site_symmetry_3
C30 O1 C29 111.1(5) . .
C38 O2 C37 114.0(5) . .
C28 O3 C45 117.6(5) . .
C46 O4 C47 114.6(5) . .
C49 O5 C48 113.1(5) . .
C23 O6 C50 116.2(4) . .
O6 C23 C24 123.3(6) . .
O6 C23 C28 116.8(5) . .
C24 C23 C28 119.9(6) . .
C23 C24 C25 121.6(6) . .
C23 C24 H24A 119.2 . .
C25 C24 H24A 119.2 . .
C26 C25 C24 118.8(6) . .
C26 C25 C29 122.8(6) . .
C24 C25 C29 118.4(6) . .
C27 C26 C25 119.3(6) . .
C27 C26 C37 118.6(6) . .
C25 C26 C37 121.8(6) . .
C26 C27 C28 121.7(6) . .
C26 C27 H27A 119.2 . .
C28 C27 H27A 119.2 . .
O3 C28 C23 117.6(5) . .
O3 C28 C27 123.8(5) . .
C23 C28 C27 118.5(5) . .
O1 C29 C25 108.5(5) . .
O1 C29 H29A 110.0 . .
C25 C29 H29A 110.0 . .
O1 C29 H29B 110.0 . .
C25 C29 H29B 110.0 . .
H29A C29 H29B 108.4 . .
O1 C30 C31 110.4(5) . .
O1 C30 H30A 109.6 . .
C31 C30 H30A 109.6 . .
O1 C30 H30B 109.6 . .
C31 C30 H30B 109.6 . .
H30A C30 H30B 108.1 . .
C36 C31 C32 118.1(7) . .
C36 C31 C30 122.6(6) . .
C32 C31 C30 119.3(7) . .
C33 C32 C31 120.5(7) . .
C33 C32 H32A 119.8 . .
C31 C32 H32A 119.8 . .
C32 C33 C34 120.4(7) . .
C32 C33 H33A 119.8 . .
C34 C33 H33A 119.8 . .
C35 C34 C33 119.4(8) . .
C35 C34 H34A 120.3 . .
C33 C34 H34A 120.3 . .
C34 C35 C36 121.0(8) . .
C34 C35 H35A 119.5 . .
C36 C35 H35A 119.5 . .
C31 C36 C35 120.6(7) . .
C31 C36 H36A 119.7 . .
C35 C36 H36A 119.7 . .
O2 C37 C26 106.0(5) . .
O2 C37 H37A 110.5 . .
C26 C37 H37A 110.5 . .
O2 C37 H37B 110.5 . .
C26 C37 H37B 110.5 . .
H37A C37 H37B 108.7 . .
O2 C38 C39 109.6(6) . .
O2 C38 H38A 109.7 . .
C39 C38 H38A 109.7 . .
O2 C38 H38B 109.7 . .
C39 C38 H38B 109.7 . .
H38A C38 H38B 108.2 . .
C44 C39 C40 118.5(7) . .
C44 C39 C38 121.0(6) . .
C40 C39 C38 120.5(7) . .
C41 C40 C39 121.1(8) . .
C41 C40 H40A 119.5 . .
C39 C40 H40A 119.5 . .
C42 C41 C40 118.9(7) . .
C42 C41 H41A 120.5 . .
C40 C41 H41A 120.5 . .
C41 C42 C43 120.9(7) . .
C41 C42 H42A 119.6 . .
C43 C42 H42A 119.6 . .
C44 C43 C42 119.2(8) . .
C44 C43 H43A 120.4 . .
C42 C43 H43A 120.4 . .
C39 C44 C43 121.4(7) . .
C39 C44 H44A 119.3 . .
C43 C44 H44A 119.3 . .
O3 C45 C46 109.0(5) . .
O3 C45 H45A 109.9 . .
C46 C45 H45A 109.9 . .
O3 C45 H45B 109.9 . .
C46 C45 H45B 109.9 . .
H45A C45 H45B 108.3 . .
O4 C46 C45 114.4(7) . .
O4 C46 H46A 108.7 . .
C45 C46 H46A 108.7 . .
O4 C46 H46B 108.7 . .
C45 C46 H46B 108.7 . .
H46A C46 H46B 107.6 . .
O4 C47 C48 109.8(6) . 5_566
O4 C47 H47A 109.7 . .
C48 C47 H47A 109.7 5_566 .
O4 C47 H47B 109.7 . .
C48 C47 H47B 109.7 5_566 .
H47A C47 H47B 108.2 . .
O5 C48 C47 108.6(5) . 5_566
O5 C48 H48A 110.0 . .
C47 C48 H48A 110.0 5_566 .
O5 C48 H48B 110.0 . .
C47 C48 H48B 110.0 5_566 .
H48A C48 H48B 108.3 . .
O5 C49 C50 114.2(6) . .
O5 C49 H49A 108.7 . .
C50 C49 H49A 108.7 . .
O5 C49 H49B 108.7 . .
C50 C49 H49B 108.7 . .
H49A C49 H49B 107.6 . .
O6 C50 C49 107.8(5) . .
O6 C50 H50A 110.1 . .
C49 C50 H50A 110.1 . .
O6 C50 H50B 110.1 . .
C49 C50 H50B 110.1 . .
H50A C50 H50B 108.5 . .
C16 N1 C12 121.1(5) . .
C16 N1 C11 119.7(5) . .
C12 N1 C11 119.2(6) . .
C19 N2 C20 120.0(5) . .
C19 N2 C22 120.6(5) . .
C20 N2 C22 119.4(5) . .
C4 C1 H1A 109.5 . .
C4 C1 H1B 109.5 . .
H1A C1 H1B 109.5 . .
C4 C1 H1C 109.5 . .
H1A C1 H1C 109.5 . .
H1B C1 H1C 109.5 . .
C4 C2 H2A 109.5 . .
C4 C2 H2B 109.5 . .
H2A C2 H2B 109.5 . .
C4 C2 H2C 109.5 . .
H2A C2 H2C 109.5 . .
H2B C2 H2C 109.5 . .
C4 C3 H3A 109.5 . .
C4 C3 H3B 109.5 . .
H3A C3 H3B 109.5 . .
C4 C3 H3C 109.5 . .
H3A C3 H3C 109.5 . .
H3B C3 H3C 109.5 . .
C2 C4 C1 107.5(9) . .
C2 C4 C3 108.0(7) . .
C1 C4 C3 111.6(9) . .
C2 C4 C5 112.5(7) . .
C1 C4 C5 110.9(6) . .
C3 C4 C5 106.4(6) . .
C10 C5 C6 116.1(6) . .
C10 C5 C4 122.0(6) . .
C6 C5 C4 121.9(7) . .
C7 C6 C5 122.6(7) . .
C7 C6 H6A 118.7 . .
C5 C6 H6A 118.7 . .
C6 C7 C8 120.3(7) . .
C6 C7 H7A 119.8 . .
C8 C7 H7A 119.8 . .
C9 C8 C7 118.1(6) . .
C9 C8 C11 121.4(7) . .
C7 C8 C11 120.4(6) . .
C8 C9 C10 120.3(7) . .
C8 C9 H9A 119.8 . .
C10 C9 H9A 119.8 . .
C5 C10 C9 122.4(7) . .
C5 C10 H10A 118.8 . .
C9 C10 H10A 118.8 . .
N1 C11 C8 113.3(5) . .
N1 C11 H11A 108.9 . .
C8 C11 H11A 108.9 . .
N1 C11 H11B 108.9 . .
C8 C11 H11B 108.9 . .
H11A C11 H11B 107.7 . .
N1 C12 C13 120.0(6) . .
N1 C12 H12A 120.0 . .
C13 C12 H12A 120.0 . .
C12 C13 C14 120.4(6) . .
C12 C13 H13A 119.8 . .
C14 C13 H13A 119.8 . .
C15 C14 C13 117.6(5) . .
C15 C14 C17 121.2(5) . .
C13 C14 C17 121.2(5) . .
C16 C15 C14 119.7(6) . .
C16 C15 H15A 120.1 . .
C14 C15 H15A 120.1 . .
N1 C16 C15 121.2(6) . .
N1 C16 H16A 119.4 . .
C15 C16 H16A 119.4 . .
C21 C17 C18 117.9(5) . .
C21 C17 C14 121.4(5) . .
C18 C17 C14 120.7(5) . .
C19 C18 C17 119.2(5) . .
C19 C18 H18A 120.4 . .
C17 C18 H18A 120.4 . .
N2 C19 C18 121.4(5) . .
N2 C19 H19A 119.3 . .
C18 C19 H19A 119.3 . .
N2 C20 C21 120.5(5) . .
N2 C20 H20A 119.7 . .
C21 C20 H20A 119.7 . .
C20 C21 C17 120.8(5) . .
C20 C21 H21A 119.6 . .
C17 C21 H21A 119.6 . .
N2 C22 C22 108.3(6) . 5_768
N2 C22 H22A 110.0 . .
C22 C22 H22A 110.0 5_768 .
N2 C22 H22B 110.0 . .
C22 C22 H22B 110.0 5_768 .
H22A C22 H22B 108.4 . .
O8 S1 O7 114.9(4) . .
O8 S1 O9 115.1(4) . .
O7 S1 O9 114.5(4) . .
O8 S1 C51 105.0(5) . .
O7 S1 C51 102.6(5) . .
O9 S1 C51 102.5(4) . .
F1 C51 F3 107.0(8) . .
F1 C51 F2 106.3(8) . .
F3 C51 F2 106.9(8) . .
F1 C51 S1 113.0(7) . .
F3 C51 S1 112.5(7) . .
F2 C51 S1 110.8(7) . .
O10A S2A O11A 116.3(7) . .
O10A S2A O12A 113.6(6) . .
O11A S2A O12A 119.8(6) . .
O10A S2A C52A 104.4(7) . .
O11A S2A C52A 101.7(7) . .
O12A S2A C52A 96.4(6) . .
F5A C52A F4A 107.2(12) . .
F5A C52A F6A 106.3(12) . .
F4A C52A F6A 107.6(12) . .
F5A C52A S2A 110.6(10) . .
F4A C52A S2A 112.7(11) . .
F6A C52A S2A 112.0(10) . .
O10B S2B O12B 119.7(15) . .
O10B S2B O11B 113.9(15) . .
O12B S2B O11B 110.5(16) . .
O10B S2B C52B 114.6(13) . .
O12B S2B C52B 102.5(15) . .
O11B S2B C52B 91.7(12) . .
F5B C52B F6B 108(2) . .
F5B C52B F4B 117(2) . .
F6B C52B F4B 105.5(17) . .
F5B C52B S2B 104.9(16) . .
F6B C52B S2B 119.0(17) . .
F4B C52B S2B 103.2(13) . .

loop_
_geom_bond_atom_site_label_1
_geom_bond_atom_site_label_2
_geom_bond_distance
_geom_bond_site_symmetry_2
O1 C30 1.419(7) .
O1 C29 1.418(7) .
O2 C38 1.406(8) .
O2 C37 1.425(8) .
O3 C28 1.358(7) .
O3 C45 1.436(7) .
O4 C46 1.417(9) .
O4 C47 1.417(9) .
O5 C49 1.420(8) .
O5 C48 1.433(9) .
O6 C23 1.371(7) .
O6 C50 1.428(7) .
C23 C24 1.384(8) .
C23 C28 1.386(8) .
C24 C25 1.403(9) .
C24 H24A 0.9500 .
C25 C26 1.399(9) .
C25 C29 1.494(8) .
C26 C27 1.385(9) .
C26 C37 1.505(9) .
C27 C28 1.414(8) .
C27 H27A 0.9500 .
C29 H29A 0.9900 .
C29 H29B 0.9900 .
C30 C31 1.493(9) .
C30 H30A 0.9900 .
C30 H30B 0.9900 .
C31 C36 1.375(10) .
C31 C32 1.392(9) .
C32 C33 1.373(11) .
C32 H32A 0.9500 .
C33 C34 1.381(12) .
C33 H33A 0.9500 .
C34 C35 1.347(11) .
C34 H34A 0.9500 .
C35 C36 1.383(10) .
C35 H35A 0.9500 .
C36 H36A 0.9500 .
C37 H37A 0.9900 .
C37 H37B 0.9900 .
C38 C39 1.488(10) .
C38 H38A 0.9900 .
C38 H38B 0.9900 .
C39 C44 1.376(10) .
C39 C40 1.397(10) .
C40 C41 1.391(11) .
C40 H40A 0.9500 .
C41 C42 1.379(11) .
C41 H41A 0.9500 .
C42 C43 1.388(10) .
C42 H42A 0.9500 .
C43 C44 1.385(10) .
C43 H43A 0.9500 .
C44 H44A 0.9500 .
C45 C46 1.494(9) .
C45 H45A 0.9900 .
C45 H45B 0.9900 .
C46 H46A 0.9900 .
C46 H46B 0.9900 .
C47 C48 1.489(10) 5_566
C47 H47A 0.9900 .
C47 H47B 0.9900 .
C48 C47 1.489(10) 5_566
C48 H48A 0.9900 .
C48 H48B 0.9900 .
C49 C50 1.499(9) .
C49 H49A 0.9900 .
C49 H49B 0.9900 .
C50 H50A 0.9900 .
C50 H50B 0.9900 .
N1 C16 1.331(8) .
N1 C12 1.340(8) .
N1 C11 1.505(8) .
N2 C19 1.339(7) .
N2 C20 1.352(7) .
N2 C22 1.471(7) .
C1 C4 1.513(12) .
C1 H1A 0.9800 .
C1 H1B 0.9800 .
C1 H1C 0.9800 .
C2 C4 1.507(12) .
C2 H2A 0.9800 .
C2 H2B 0.9800 .
C2 H2C 0.9800 .
C3 C4 1.514(11) .
C3 H3A 0.9800 .
C3 H3B 0.9800 .
C3 H3C 0.9800 .
C4 C5 1.545(10) .
C5 C10 1.370(10) .
C5 C6 1.380(10) .
C6 C7 1.371(10) .
C6 H6A 0.9500 .
C7 C8 1.381(10) .
C7 H7A 0.9500 .
C8 C9 1.373(10) .
C8 C11 1.507(9) .
C9 C10 1.384(10) .
C9 H9A 0.9500 .
C10 H10A 0.9500 .
C11 H11A 0.9900 .
C11 H11B 0.9900 .
C12 C13 1.375(9) .
C12 H12A 0.9500 .
C13 C14 1.404(9) .
C13 H13A 0.9500 .
C14 C15 1.381(8) .
C14 C17 1.482(8) .
C15 C16 1.381(9) .
C15 H15A 0.9500 .
C16 H16A 0.9500 .
C17 C21 1.375(8) .
C17 C18 1.401(8) .
C18 C19 1.375(8) .
C18 H18A 0.9500 .
C19 H19A 0.9500 .
C20 C21 1.365(8) .
C20 H20A 0.9500 .
C21 H21A 0.9500 .
C22 C22 1.526(12) 5_768
C22 H22A 0.9900 .
C22 H22B 0.9900 .
S1 O8 1.407(5) .
S1 O7 1.425(6) .
S1 O9 1.433(6) .
S1 C51 1.755(10) .
C51 F1 1.336(9) .
C51 F3 1.336(9) .
C51 F2 1.351(9) .
S2A O10A 1.395(9) .
S2A O11A 1.402(9) .
S2A O12A 1.421(7) .
S2A C52A 1.779(14) .
C52A F5A 1.345(12) .
C52A F4A 1.345(13) .
C52A F6A 1.374(13) .
S2B O10B 1.392(12) .
S2B O12B 1.414(13) .
S2B O11B 1.424(12) .
S2B C52B 1.727(17) .
C52B F5B 1.325(15) .
C52B F6B 1.346(15) .
C52B F4B 1.373(15) .
